data_1557412
loop_
_publ_author_name
'Payne, Jack'
'McKeown, Paul'
'Mahon, Mary F.'
'Emanuelsson, Emma A. C.'
'Jones, Matthew D.'

_publ_section_title
;
 Mono- and dimeric zinc(ii) complexes for PLA production and degradation
 into methyl lactate -- a chemical recycling method
;
_journal_issue 13
_journal_name_full 'Polymer Chemistry'
_journal_page_first 2381
_journal_page_last 2389
_journal_paper_doi 10.1039/D0PY00192A
_journal_volume 11
_journal_year 2020
_chemical_formula_sum 'C46 H62 N2 O2 Zn2'
_chemical_formula_weight 805.71
_space_group_crystal_system monoclinic
_space_group_IT_number 14
_space_group_name_Hall '-P 2ybc'
_space_group_name_H-M_alt 'P 1 21/c 1'
_atom_sites_solution_hydrogens geom
_audit_creation_method SHELXL-2014/7
_audit_update_record
;
2019-12-16 deposited with the CCDC.	2020-02-26 downloaded from the CCDC.
;
_cell_angle_alpha 90
_cell_angle_beta 90.301(3)
_cell_angle_gamma 90
_cell_formula_units_Z 8
_cell_length_a 25.1264(8)
_cell_length_b 18.5514(5)
_cell_length_c 18.1043(5)
_cell_measurement_reflns_used 27495
_cell_measurement_temperature 150(2)
_cell_measurement_theta_max 73.2510
_cell_measurement_theta_min 3.4070
_cell_volume 8438.8(4)
_computing_cell_refinement 'CrysAlisPro 1.171.38.46 (Rigaku OD, 2015)'
_computing_data_collection 'CrysAlisPro 1.171.38.46 (Rigaku OD, 2015)'
_computing_data_reduction 'CrysAlisPro 1.171.38.46 (Rigaku OD, 2015)'
_computing_molecular_graphics 'ORTEP3 for Windows - Farrugia, L. J. J. Appl. Crystallogr. 1997, 30, 565'
_computing_publication_material
;
 'WinGX publication routines, Farrugia, 
 L. J., J. Appl. Crystallogr., 1999, 32, 837-838
;
_computing_structure_refinement
;
 SHELXL-2016/6 (Sheldrick, 2016)
 Sheldrick GM (2008) Acta Crystallogr A64:112--122 and 
 C. B. H\"ubschle, G. M. Sheldrick and B. Dittrich
 ShelXle: a Qt graphical user interface for SHELXL
 J. Appl. Cryst., 44, (2011) 1281-1284.
;
_computing_structure_solution
; 
 SHELXT 
G.M.Sheldrick,Acta Crystallogr.,Sect. A: Found.Crystallogr., 2008, 64,112-122.
;
_diffrn_ambient_environment N~2~
_diffrn_ambient_temperature 150.00(10)
_diffrn_detector 'CCD plate'
_diffrn_detector_area_resol_mean 8.1150
_diffrn_detector_type EosS2
_diffrn_measured_fraction_theta_full 0.992
_diffrn_measured_fraction_theta_max 0.976
_diffrn_measurement_device 'four-circle diffractometer'
_diffrn_measurement_device_type 'SuperNova, Dual, Cu at home/near, EosS2'
_diffrn_radiation_monochromator mirror
_diffrn_radiation_probe x-ray
_diffrn_radiation_type 'Cu K\a'
_diffrn_radiation_wavelength 1.54184
_diffrn_reflns_av_unetI/netI 0.0293
_diffrn_reflns_Laue_measured_fraction_full 0.992
_diffrn_reflns_Laue_measured_fraction_max 0.976
_diffrn_reflns_limit_h_max 30
_diffrn_reflns_limit_h_min -30
_diffrn_reflns_limit_k_max 22
_diffrn_reflns_limit_k_min -22
_diffrn_reflns_limit_l_max 21
_diffrn_reflns_limit_l_min -16
_diffrn_reflns_number 16863
_diffrn_reflns_point_group_measured_fraction_full 0.992
_diffrn_reflns_point_group_measured_fraction_max 0.976
_diffrn_reflns_theta_full 67.684
_diffrn_reflns_theta_max 69.317
_diffrn_reflns_theta_min 3.411
_diffrn_source 'micro-focus sealed X-ray tube'
_diffrn_source_type 'SuperNova (Cu) X-ray Source'
_exptl_absorpt_coefficient_mu 1.679
_exptl_absorpt_correction_T_max 1.00000
_exptl_absorpt_correction_T_min 0.84154
_exptl_absorpt_correction_type multi-scan
_exptl_absorpt_process_details
;
CrysAlisPro 1.171.39.46 (Rigaku Oxford Diffraction, 2018)
Empirical absorption correction using spherical harmonics,
 implemented in SCALE3 ABSPACK scaling algorithm.
;
_exptl_crystal_colour yellow
_exptl_crystal_density_diffrn 1.268
_exptl_crystal_description cube
_exptl_crystal_F_000 3424
_exptl_crystal_size_max 0.200
_exptl_crystal_size_mid 0.200
_exptl_crystal_size_min 0.100
_refine_diff_density_max 0.759
_refine_diff_density_min -0.906
_refine_diff_density_rms 0.082
_refine_ls_extinction_method none
_refine_ls_goodness_of_fit_ref 1.101
_refine_ls_hydrogen_treatment constr
_refine_ls_matrix_type full
_refine_ls_number_parameters 966
_refine_ls_number_reflns 16863
_refine_ls_number_restraints 0
_refine_ls_restrained_S_all 1.101
_refine_ls_R_factor_all 0.0533
_refine_ls_R_factor_gt 0.0468
_refine_ls_shift/su_max 0.001
_refine_ls_shift/su_mean 0.000
_refine_ls_structure_factor_coef Fsqd
_refine_ls_weighting_details 'w=1/[\s^2^(Fo^2^)+(0.0708P)^2^+9.1085P] where P=(Fo^2^+2Fc^2^)/3'
_refine_ls_weighting_scheme calc
_refine_ls_wR_factor_gt 0.1285
_refine_ls_wR_factor_ref 0.1338
_reflns_Friedel_coverage 0.000
_reflns_number_gt 14946
_reflns_number_total 16863
_reflns_threshold_expression 'I > 2\s(I)'
_cod_data_source_file d0py00192a2.cif
_cod_data_source_block '[Zn(1)Et]2'
_cod_depositor_comments
;Adding full bibliography for 1557407--1557412.cif.

 Adding full bibliography for 1557407--1557412.cif.
;
_cod_original_sg_symbol_H-M 'P 21/c'
_cod_database_code 1557412
_shelx_shelxl_version_number 2014/7
_shelx_space_group_comment
;
The symmetry employed for this shelxl refinement is uniquely defined
by the following loop, which should always be used as a source of
symmetry information in preference to the above space-group names.
They are only intended as comments.
;
_shelx_estimated_absorpt_t_min 0.730
_shelx_estimated_absorpt_t_max 0.850
_oxdiff_exptl_absorpt_empirical_full_min 0.673
_oxdiff_exptl_absorpt_empirical_full_max 1.319
_oxdiff_exptl_absorpt_empirical_details
;
Empirical correction (ABSPACK) includes:
- Absorption correction using spherical harmonics
- Frame scaling
;

loop_
_space_group_symop_operation_xyz
'x, y, z'
'-x, y+1/2, -z+1/2'
'-x, -y, -z'
'x, -y-1/2, z-1/2'

loop_
_atom_site_label
_atom_site_type_symbol
_atom_site_fract_x
_atom_site_fract_y
_atom_site_fract_z
_atom_site_U_iso_or_equiv
_atom_site_adp_type
_atom_site_occupancy
_atom_site_site_symmetry_order
_atom_site_calc_flag
_atom_site_refinement_flags_posn
_atom_site_refinement_flags_adp
_atom_site_refinement_flags_occupancy
_atom_site_disorder_assembly
_atom_site_disorder_group
Zn1 Zn 0.25547(2) 0.27609(3) 0.64929(3) 0.02011(12) Uani 1 1 d . . . . .
O1 O 0.30705(10) 0.37108(14) 0.63981(16) 0.0178(5) Uani 1 1 d . . . . .
N1 N 0.24091(13) 0.48459(17) 0.57171(18) 0.0213(7) Uani 1 1 d . . . . .
C1 C 0.24733(19) 0.2189(2) 0.7405(2) 0.0269(8) Uani 1 1 d . . . . .
H1A H 0.2258 0.2481 0.7750 0.032 Uiso 1 1 calc R U . . .
H1B H 0.2257 0.1760 0.7276 0.032 Uiso 1 1 calc R U . . .
Zn2 Zn 0.24400(2) 0.43225(3) 0.66910(3) 0.02226(12) Uani 1 1 d . . . . .
O2 O 0.19517(10) 0.34420(15) 0.62666(14) 0.0176(5) Uani 1 1 d . . . . .
N2 N 0.26407(13) 0.24779(17) 0.54243(17) 0.0176(6) Uani 1 1 d . . . . .
C2 C 0.2953(2) 0.1922(3) 0.7833(3) 0.0390(12) Uani 1 1 d . . . . .
H2A H 0.3181 0.1637 0.7506 0.059 Uiso 1 1 calc R U . . .
H2B H 0.2835 0.1622 0.8247 0.059 Uiso 1 1 calc R U . . .
H2C H 0.3155 0.2335 0.8023 0.059 Uiso 1 1 calc R U . . .
Zn3 Zn 0.26620(2) 0.79098(3) 0.64033(3) 0.02049(12) Uani 1 1 d . . . . .
O3 O 0.30708(10) 0.88947(15) 0.60939(15) 0.0191(5) Uani 1 1 d . . . . .
N3 N 0.22769(14) 0.98716(18) 0.5408(2) 0.0227(7) Uani 1 1 d . . . . .
C3 C 0.23334(19) 0.4520(3) 0.7757(2) 0.0351(11) Uani 1 1 d . . . . .
H3A H 0.2433 0.5027 0.7860 0.042 Uiso 1 1 calc R U . . .
H3B H 0.1951 0.4465 0.7873 0.042 Uiso 1 1 calc R U . . .
Zn4 Zn 0.24479(2) 0.94847(3) 0.64299(3) 0.02268(12) Uani 1 1 d . . . . .
O4 O 0.19889(10) 0.84782(15) 0.62723(15) 0.0191(5) Uani 1 1 d . . . . .
N4 N 0.26517(13) 0.75160(17) 0.53674(18) 0.0193(6) Uani 1 1 d . . . . .
C4 C 0.2656(3) 0.4026(3) 0.8268(3) 0.0474(14) Uani 1 1 d . . . . .
H4A H 0.2602 0.3523 0.8120 0.071 Uiso 1 1 calc R U . . .
H4B H 0.2538 0.4091 0.8779 0.071 Uiso 1 1 calc R U . . .
H4C H 0.3035 0.4147 0.8232 0.071 Uiso 1 1 calc R U . . .
C5 C 0.28729(18) 0.7462(3) 0.7348(2) 0.0301(10) Uani 1 1 d . . . . .
H5A H 0.3145 0.7090 0.7248 0.036 Uiso 1 1 calc R U . . .
H5B H 0.3041 0.7835 0.7663 0.036 Uiso 1 1 calc R U . . .
C6 C 0.2427(2) 0.7120(3) 0.7776(3) 0.0415(12) Uani 1 1 d . . . . .
H6A H 0.2192 0.7496 0.7969 0.062 Uiso 1 1 calc R U . . .
H6B H 0.2576 0.6841 0.8188 0.062 Uiso 1 1 calc R U . . .
H6C H 0.2224 0.6799 0.7450 0.062 Uiso 1 1 calc R U . . .
C7 C 0.2485(2) 0.9887(3) 0.7434(3) 0.0411(12) Uani 1 1 d . . . . .
H7A H 0.2811 1.0183 0.7476 0.049 Uiso 1 1 calc R U . . .
H7B H 0.2177 1.0213 0.7503 0.049 Uiso 1 1 calc R U . . .
C8 C 0.2486(5) 0.9354(5) 0.8042(4) 0.109(4) Uani 1 1 d . . . . .
H8A H 0.2169 0.9050 0.8004 0.164 Uiso 1 1 calc R U . . .
H8B H 0.2486 0.9608 0.8518 0.164 Uiso 1 1 calc R U . . .
H8C H 0.2806 0.9053 0.8008 0.164 Uiso 1 1 calc R U . . .
C9 C 0.33914(16) 0.3851(2) 0.5828(2) 0.0177(7) Uani 1 1 d . . . . .
C10 C 0.31956(16) 0.4247(2) 0.5207(2) 0.0201(8) Uani 1 1 d . . . . .
C11 C 0.35145(15) 0.4309(2) 0.4565(2) 0.0193(8) Uani 1 1 d . . . . .
H11 H 0.3374 0.4549 0.4144 0.023 Uiso 1 1 calc R U . . .
C12 C 0.40202(16) 0.4031(2) 0.4535(2) 0.0217(8) Uani 1 1 d . . . . .
C13 C 0.42170(16) 0.3708(2) 0.5183(2) 0.0206(8) Uani 1 1 d . . . . .
H13 H 0.4574 0.3539 0.5180 0.025 Uiso 1 1 calc R U . . .
C14 C 0.39283(15) 0.3617(2) 0.5830(2) 0.0183(8) Uani 1 1 d . . . . .
C15 C 0.43690(17) 0.4068(3) 0.3849(2) 0.0264(9) Uani 1 1 d . . . . .
C16 C 0.41039(19) 0.4492(3) 0.3219(3) 0.0347(11) Uani 1 1 d . . . . .
H16A H 0.3765 0.4264 0.3086 0.052 Uiso 1 1 calc R U . . .
H16B H 0.4338 0.4494 0.2788 0.052 Uiso 1 1 calc R U . . .
H16C H 0.4039 0.4989 0.3379 0.052 Uiso 1 1 calc R U . . .
C17 C 0.49054(19) 0.4432(3) 0.4034(3) 0.0359(11) Uani 1 1 d . . . . .
H17A H 0.4840 0.4917 0.4230 0.054 Uiso 1 1 calc R U . . .
H17B H 0.5120 0.4468 0.3585 0.054 Uiso 1 1 calc R U . . .
H17C H 0.5096 0.4145 0.4404 0.054 Uiso 1 1 calc R U . . .
C18 C 0.4472(2) 0.3297(3) 0.3581(3) 0.0355(10) Uani 1 1 d . . . . .
H18A H 0.4621 0.3011 0.3987 0.053 Uiso 1 1 calc R U . . .
H18B H 0.4724 0.3307 0.3170 0.053 Uiso 1 1 calc R U . . .
H18C H 0.4136 0.3080 0.3416 0.053 Uiso 1 1 calc R U . . .
C19 C 0.41980(15) 0.3269(2) 0.6510(2) 0.0215(8) Uani 1 1 d . . . . .
C20 C 0.48091(16) 0.3241(3) 0.6437(3) 0.0327(10) Uani 1 1 d . . . . .
H20A H 0.4945 0.3727 0.6344 0.049 Uiso 1 1 calc R U . . .
H20B H 0.4905 0.2924 0.6025 0.049 Uiso 1 1 calc R U . . .
H20C H 0.4965 0.3054 0.6895 0.049 Uiso 1 1 calc R U . . .
C21 C 0.4091(2) 0.3700(3) 0.7210(3) 0.0447(14) Uani 1 1 d . . . . .
H21A H 0.4292 0.3490 0.7623 0.067 Uiso 1 1 calc R U . . .
H21B H 0.3710 0.3686 0.7320 0.067 Uiso 1 1 calc R U . . .
H21C H 0.4203 0.4201 0.7136 0.067 Uiso 1 1 calc R U . . .
C22 C 0.4002(2) 0.2496(3) 0.6591(3) 0.0378(11) Uani 1 1 d . . . . .
H22A H 0.4179 0.2270 0.7015 0.057 Uiso 1 1 calc R U . . .
H22B H 0.4084 0.2225 0.6142 0.057 Uiso 1 1 calc R U . . .
H22C H 0.3616 0.2497 0.6669 0.057 Uiso 1 1 calc R U . . .
C23 C 0.27237(17) 0.4679(2) 0.5183(2) 0.0222(8) Uani 1 1 d . . . . .
H23 H 0.2630 0.4868 0.4712 0.027 Uiso 1 1 calc R U . . .
C24 C 0.20007(17) 0.5372(2) 0.5576(3) 0.0259(9) Uani 1 1 d . . . . .
C25 C 0.19189(19) 0.5901(3) 0.6108(3) 0.0317(10) Uani 1 1 d . . . . .
H25 H 0.2123 0.5902 0.6551 0.038 Uiso 1 1 calc R U . . .
C26 C 0.1536(2) 0.6428(3) 0.5987(3) 0.0383(12) Uani 1 1 d . . . . .
H26 H 0.1481 0.6791 0.6348 0.046 Uiso 1 1 calc R U . . .
C27 C 0.1233(2) 0.6429(3) 0.5343(4) 0.0426(13) Uani 1 1 d . . . . .
H27 H 0.0978 0.6798 0.5259 0.051 Uiso 1 1 calc R U . . .
C28 C 0.1305(2) 0.5889(3) 0.4825(4) 0.0435(13) Uani 1 1 d . . . . .
H28 H 0.1090 0.5880 0.4392 0.052 Uiso 1 1 calc R U . . .
C29 C 0.16925(19) 0.5356(3) 0.4935(3) 0.0329(10) Uani 1 1 d . . . . .
H29 H 0.1744 0.4988 0.4577 0.040 Uiso 1 1 calc R U . . .
C30 C 0.16588(15) 0.3440(2) 0.5650(2) 0.0162(7) Uani 1 1 d . . . . .
C31 C 0.11220(15) 0.3678(2) 0.5640(2) 0.0162(7) Uani 1 1 d . . . . .
C32 C 0.08565(16) 0.3732(2) 0.4971(2) 0.0191(8) Uani 1 1 d . . . . .
H32 H 0.0498 0.3895 0.4978 0.023 Uiso 1 1 calc R U . . .
C33 C 0.10803(16) 0.3560(2) 0.4280(2) 0.0200(8) Uani 1 1 d . . . . .
C34 C 0.15876(16) 0.3275(2) 0.4302(2) 0.0200(8) Uani 1 1 d . . . . .
H34 H 0.1749 0.3133 0.3852 0.024 Uiso 1 1 calc R U . . .
C35 C 0.18765(15) 0.3187(2) 0.4969(2) 0.0175(8) Uani 1 1 d . . . . .
C36 C 0.07454(17) 0.3637(2) 0.3569(2) 0.0256(8) Uani 1 1 d . . . . .
C37 C 0.1084(2) 0.3595(3) 0.2883(3) 0.0344(11) Uani 1 1 d . . . . .
H37A H 0.1351 0.3981 0.2894 0.052 Uiso 1 1 calc R U . . .
H37B H 0.0858 0.3651 0.2444 0.052 Uiso 1 1 calc R U . . .
H37C H 0.1264 0.3127 0.2865 0.052 Uiso 1 1 calc R U . . .
C38 C 0.0344(2) 0.3014(3) 0.3552(3) 0.0468(13) Uani 1 1 d . . . . .
H38A H 0.0129 0.3044 0.3100 0.070 Uiso 1 1 calc R U . . .
H38B H 0.0110 0.3047 0.3983 0.070 Uiso 1 1 calc R U . . .
H38C H 0.0535 0.2554 0.3563 0.070 Uiso 1 1 calc R U . . .
C39 C 0.0449(2) 0.4357(3) 0.3563(3) 0.0476(14) Uani 1 1 d . . . . .
H39A H 0.0706 0.4753 0.3594 0.071 Uiso 1 1 calc R U . . .
H39B H 0.0209 0.4378 0.3988 0.071 Uiso 1 1 calc R U . . .
H39C H 0.0241 0.4400 0.3106 0.071 Uiso 1 1 calc R U . . .
C40 C 0.08240(15) 0.3857(2) 0.6362(2) 0.0207(8) Uani 1 1 d . . . . .
C41 C 0.02199(16) 0.3932(2) 0.6215(2) 0.0263(9) Uani 1 1 d . . . . .
H41A H 0.0088 0.3497 0.5967 0.039 Uiso 1 1 calc R U . . .
H41B H 0.0154 0.4353 0.5900 0.039 Uiso 1 1 calc R U . . .
H41C H 0.0034 0.3993 0.6685 0.039 Uiso 1 1 calc R U . . .
C42 C 0.10180(19) 0.4576(2) 0.6682(3) 0.0308(10) Uani 1 1 d . . . . .
H42A H 0.0814 0.4690 0.7127 0.046 Uiso 1 1 calc R U . . .
H42B H 0.0967 0.4958 0.6314 0.046 Uiso 1 1 calc R U . . .
H42C H 0.1397 0.4538 0.6809 0.046 Uiso 1 1 calc R U . . .
C43 C 0.08998(19) 0.3253(3) 0.6934(2) 0.0304(10) Uani 1 1 d . . . . .
H43A H 0.1277 0.3220 0.7072 0.046 Uiso 1 1 calc R U . . .
H43B H 0.0783 0.2794 0.6721 0.046 Uiso 1 1 calc R U . . .
H43C H 0.0688 0.3361 0.7374 0.046 Uiso 1 1 calc R U . . .
C44 C 0.23466(15) 0.2750(2) 0.4904(2) 0.0192(8) Uani 1 1 d . . . . .
H44 H 0.2457 0.2648 0.4414 0.023 Uiso 1 1 calc R U . . .
C45 C 0.30526(15) 0.1982(2) 0.5249(2) 0.0192(8) Uani 1 1 d . . . . .
C46 C 0.33937(17) 0.2106(3) 0.4656(2) 0.0265(9) Uani 1 1 d . . . . .
H46 H 0.3358 0.2528 0.4361 0.032 Uiso 1 1 calc R U . . .
C47 C 0.37860(19) 0.1599(3) 0.4506(3) 0.0361(11) Uani 1 1 d . . . . .
H47 H 0.4017 0.1673 0.4099 0.043 Uiso 1 1 calc R U . . .
C48 C 0.38476(19) 0.0992(3) 0.4935(3) 0.0366(12) Uani 1 1 d . . . . .
H48 H 0.4114 0.0648 0.4818 0.044 Uiso 1 1 calc R U . . .
C49 C 0.35212(19) 0.0885(2) 0.5535(3) 0.0332(11) Uani 1 1 d . . . . .
H49 H 0.3568 0.0473 0.5841 0.040 Uiso 1 1 calc R U . . .
C50 C 0.31235(17) 0.1381(2) 0.5692(3) 0.0268(9) Uani 1 1 d . . . . .
H50 H 0.2899 0.1307 0.6105 0.032 Uiso 1 1 calc R U . . .
C51 C 0.33183(16) 0.8987(2) 0.5449(2) 0.0195(8) Uani 1 1 d . . . . .
C52 C 0.30423(15) 0.9275(2) 0.4828(2) 0.0189(8) Uani 1 1 d . . . . .
C53 C 0.32927(16) 0.9298(2) 0.4123(2) 0.0208(8) Uani 1 1 d . . . . .
H53 H 0.3097 0.9468 0.3707 0.025 Uiso 1 1 calc R U . . .
C54 C 0.38068(16) 0.9080(2) 0.4034(2) 0.0206(8) Uani 1 1 d . . . . .
C55 C 0.40853(16) 0.8861(2) 0.4676(2) 0.0223(8) Uani 1 1 d . . . . .
H55 H 0.4449 0.8731 0.4623 0.027 Uiso 1 1 calc R U . . .
C56 C 0.38665(15) 0.8820(2) 0.5385(2) 0.0177(8) Uani 1 1 d . . . . .
C57 C 0.40936(17) 0.9113(2) 0.3295(2) 0.0263(9) Uani 1 1 d . . . . .
C58 C 0.3720(2) 0.9360(3) 0.2667(3) 0.0352(11) Uani 1 1 d . . . . .
H58A H 0.3416 0.9030 0.2632 0.053 Uiso 1 1 calc R U . . .
H58B H 0.3915 0.9357 0.2199 0.053 Uiso 1 1 calc R U . . .
H58C H 0.3593 0.9849 0.2769 0.053 Uiso 1 1 calc R U . . .
C59 C 0.4562(2) 0.9642(3) 0.3351(3) 0.0384(12) Uani 1 1 d . . . . .
H59A H 0.4430 1.0117 0.3501 0.058 Uiso 1 1 calc R U . . .
H59B H 0.4736 0.9680 0.2870 0.058 Uiso 1 1 calc R U . . .
H59C H 0.4818 0.9466 0.3719 0.058 Uiso 1 1 calc R U . . .
C60 C 0.4304(2) 0.8362(3) 0.3103(3) 0.0415(12) Uani 1 1 d . . . . .
H60A H 0.4547 0.8198 0.3493 0.062 Uiso 1 1 calc R U . . .
H60B H 0.4495 0.8382 0.2633 0.062 Uiso 1 1 calc R U . . .
H60C H 0.4005 0.8025 0.3061 0.062 Uiso 1 1 calc R U . . .
C61 C 0.42184(16) 0.8613(2) 0.6044(2) 0.0243(9) Uani 1 1 d . . . . .
C62 C 0.41607(19) 0.9167(3) 0.6670(3) 0.0364(11) Uani 1 1 d . . . . .
H62A H 0.4291 0.9637 0.6502 0.055 Uiso 1 1 calc R U . . .
H62B H 0.4369 0.9009 0.7100 0.055 Uiso 1 1 calc R U . . .
H62C H 0.3785 0.9208 0.6807 0.055 Uiso 1 1 calc R U . . .
C63 C 0.40754(18) 0.7858(3) 0.6320(3) 0.0377(11) Uani 1 1 d . . . . .
H63A H 0.3702 0.7850 0.6474 0.056 Uiso 1 1 calc R U . . .
H63B H 0.4304 0.7733 0.6742 0.056 Uiso 1 1 calc R U . . .
H63C H 0.4129 0.7507 0.5922 0.056 Uiso 1 1 calc R U . . .
C64 C 0.48118(17) 0.8596(3) 0.5845(3) 0.0338(10) Uani 1 1 d . . . . .
H64A H 0.4877 0.8206 0.5492 0.051 Uiso 1 1 calc R U . . .
H64B H 0.5024 0.8514 0.6293 0.051 Uiso 1 1 calc R U . . .
H64C H 0.4913 0.9057 0.5623 0.051 Uiso 1 1 calc R U . . .
C65 C 0.25475(17) 0.9673(2) 0.4847(2) 0.0235(8) Uani 1 1 d . . . . .
H65 H 0.2404 0.9805 0.4380 0.028 Uiso 1 1 calc R U . . .
C66 C 0.18565(17) 1.0386(2) 0.5293(3) 0.0271(9) Uani 1 1 d . . . . .
C67 C 0.17709(19) 1.0898(3) 0.5837(3) 0.0328(10) Uani 1 1 d . . . . .
H67 H 0.1968 1.0877 0.6285 0.039 Uiso 1 1 calc R U . . .
C68 C 0.1398(2) 1.1444(3) 0.5730(3) 0.0410(13) Uani 1 1 d . . . . .
H68 H 0.1344 1.1793 0.6107 0.049 Uiso 1 1 calc R U . . .
C69 C 0.1108(2) 1.1483(3) 0.5085(4) 0.0481(15) Uani 1 1 d . . . . .
H69 H 0.0863 1.1865 0.5010 0.058 Uiso 1 1 calc R U . . .
C70 C 0.1176(2) 1.0958(3) 0.4542(4) 0.0508(15) Uani 1 1 d . . . . .
H70 H 0.0970 1.0976 0.4100 0.061 Uiso 1 1 calc R U . . .
C71 C 0.1547(2) 1.0409(3) 0.4648(3) 0.0376(11) Uani 1 1 d . . . . .
H71 H 0.1590 1.0048 0.4281 0.045 Uiso 1 1 calc R U . . .
C72 C 0.16529(15) 0.8428(2) 0.5696(2) 0.0161(7) Uani 1 1 d . . . . .
C73 C 0.11187(15) 0.8650(2) 0.5750(2) 0.0175(8) Uani 1 1 d . . . . .
C74 C 0.08156(16) 0.8711(2) 0.5104(2) 0.0203(8) Uani 1 1 d . . . . .
H74 H 0.0461 0.8884 0.5148 0.024 Uiso 1 1 calc R U . . .
C75 C 0.09970(16) 0.8534(2) 0.4396(2) 0.0224(8) Uani 1 1 d . . . . .
C76 C 0.14952(16) 0.8229(2) 0.4371(2) 0.0209(8) Uani 1 1 d . . . . .
H76 H 0.1625 0.8065 0.3909 0.025 Uiso 1 1 calc R U . . .
C77 C 0.18253(15) 0.8148(2) 0.5004(2) 0.0176(7) Uani 1 1 d . . . . .
C78 C 0.06426(18) 0.8627(3) 0.3712(2) 0.0281(9) Uani 1 1 d . . . . .
C79 C 0.0972(2) 0.8658(3) 0.3002(3) 0.0393(12) Uani 1 1 d . . . . .
H79A H 0.1235 0.9047 0.3041 0.059 Uiso 1 1 calc R U . . .
H79B H 0.0735 0.8750 0.2580 0.059 Uiso 1 1 calc R U . . .
H79C H 0.1155 0.8197 0.2931 0.059 Uiso 1 1 calc R U . . .
C80 C 0.0272(2) 0.7974(3) 0.3658(3) 0.0488(14) Uani 1 1 d . . . . .
H80A H 0.0485 0.7535 0.3602 0.073 Uiso 1 1 calc R U . . .
H80B H 0.0035 0.8029 0.3230 0.073 Uiso 1 1 calc R U . . .
H80C H 0.0059 0.7940 0.4109 0.073 Uiso 1 1 calc R U . . .
C81 C 0.0316(3) 0.9315(4) 0.3754(4) 0.0587(18) Uani 1 1 d . . . . .
H81A H 0.0077 0.9290 0.4179 0.088 Uiso 1 1 calc R U . . .
H81B H 0.0106 0.9370 0.3300 0.088 Uiso 1 1 calc R U . . .
H81C H 0.0555 0.9729 0.3810 0.088 Uiso 1 1 calc R U . . .
C82 C 0.08618(15) 0.8819(2) 0.6500(2) 0.0215(8) Uani 1 1 d . . . . .
C83 C 0.02544(16) 0.8895(2) 0.6430(3) 0.0296(9) Uani 1 1 d . . . . .
H83A H 0.0102 0.8984 0.6919 0.044 Uiso 1 1 calc R U . . .
H83B H 0.0105 0.8450 0.6225 0.044 Uiso 1 1 calc R U . . .
H83C H 0.0170 0.9299 0.6102 0.044 Uiso 1 1 calc R U . . .
C84 C 0.1080(2) 0.9526(3) 0.6824(3) 0.0365(11) Uani 1 1 d . . . . .
H84A H 0.1460 0.9469 0.6937 0.055 Uiso 1 1 calc R U . . .
H84B H 0.0888 0.9644 0.7277 0.055 Uiso 1 1 calc R U . . .
H84C H 0.1033 0.9915 0.6464 0.055 Uiso 1 1 calc R U . . .
C85 C 0.0967(2) 0.8198(3) 0.7042(3) 0.0368(12) Uani 1 1 d . . . . .
H85A H 0.1351 0.8125 0.7096 0.055 Uiso 1 1 calc R U . . .
H85B H 0.0802 0.7756 0.6853 0.055 Uiso 1 1 calc R U . . .
H85C H 0.0814 0.8317 0.7524 0.055 Uiso 1 1 calc R U . . .
C86 C 0.22966(16) 0.7729(2) 0.4883(2) 0.0207(8) Uani 1 1 d . . . . .
H86 H 0.2359 0.7588 0.4387 0.025 Uiso 1 1 calc R U . . .
C87 C 0.30739(15) 0.7059(2) 0.5118(2) 0.0194(8) Uani 1 1 d . . . . .
C88 C 0.33314(17) 0.7196(2) 0.4459(3) 0.0260(9) Uani 1 1 d . . . . .
H88 H 0.3228 0.7593 0.4160 0.031 Uiso 1 1 calc R U . . .
C89 C 0.37431(19) 0.6747(3) 0.4242(3) 0.0344(11) Uani 1 1 d . . . . .
H89 H 0.3921 0.6835 0.3790 0.041 Uiso 1 1 calc R U . . .
C90 C 0.38969(18) 0.6167(3) 0.4684(3) 0.0346(11) Uani 1 1 d . . . . .
H90 H 0.4176 0.5857 0.4530 0.042 Uiso 1 1 calc R U . . .
C91 C 0.36444(18) 0.6044(2) 0.5344(3) 0.0316(10) Uani 1 1 d . . . . .
H91 H 0.3754 0.5657 0.5652 0.038 Uiso 1 1 calc R U . . .
C92 C 0.32280(17) 0.6489(2) 0.5557(3) 0.0255(9) Uani 1 1 d . . . . .
H92 H 0.3049 0.6400 0.6009 0.031 Uiso 1 1 calc R U . . .

loop_
_atom_site_aniso_label
_atom_site_aniso_U_11
_atom_site_aniso_U_22
_atom_site_aniso_U_33
_atom_site_aniso_U_23
_atom_site_aniso_U_13
_atom_site_aniso_U_12
Zn1 0.0232(3) 0.0214(2) 0.0158(2) 0.00216(19) 0.00206(19) 0.0046(2)
O1 0.0165(12) 0.0209(13) 0.0159(12) 0.0009(11) 0.0033(10) 0.0015(10)
N1 0.0216(17) 0.0180(15) 0.0245(16) 0.0043(13) 0.0022(12) 0.0023(14)
C1 0.032(2) 0.031(2) 0.0177(18) 0.0039(16) 0.0017(16) -0.0002(19)
Zn2 0.0242(3) 0.0228(3) 0.0199(2) -0.00378(19) 0.0036(2) 0.0029(2)
O2 0.0180(13) 0.0199(13) 0.0151(13) -0.0029(10) 0.0006(9) 0.0027(10)
N2 0.0196(16) 0.0175(15) 0.0156(14) 0.0031(12) 0.0023(11) 0.0032(13)
C2 0.052(3) 0.044(3) 0.022(2) 0.009(2) -0.001(2) 0.007(2)
Zn3 0.0212(2) 0.0237(2) 0.0165(2) 0.0024(2) 0.00090(19) 0.0059(2)
O3 0.0164(13) 0.0224(14) 0.0185(13) 0.0011(11) 0.0034(10) 0.0001(11)
N3 0.0173(16) 0.0176(16) 0.0331(19) 0.0030(14) 0.0021(13) 0.0014(13)
C3 0.033(2) 0.051(3) 0.021(2) -0.017(2) -0.0021(17) 0.007(2)
Zn4 0.0220(3) 0.0237(2) 0.0224(2) -0.0054(2) 0.0014(2) 0.0039(2)
O4 0.0170(13) 0.0227(14) 0.0177(14) 0.0003(11) 0.0019(10) 0.0041(10)
N4 0.0178(16) 0.0166(15) 0.0235(16) -0.0015(13) 0.0030(12) 0.0015(13)
C4 0.085(4) 0.032(2) 0.026(2) 0.000(2) 0.006(3) 0.012(3)
C5 0.033(2) 0.038(3) 0.019(2) 0.0099(19) -0.0013(16) 0.004(2)
C6 0.044(3) 0.057(3) 0.023(2) 0.008(2) 0.000(2) -0.007(3)
C7 0.041(3) 0.049(3) 0.033(2) -0.025(2) -0.006(2) 0.004(2)
C8 0.207(12) 0.099(6) 0.022(3) -0.007(3) -0.015(5) 0.000(8)
C9 0.0214(19) 0.0200(19) 0.0118(17) -0.0052(15) 0.0029(13) 0.0015(15)
C10 0.0191(19) 0.022(2) 0.0193(19) -0.0007(16) 0.0043(14) -0.0023(16)
C11 0.0181(19) 0.0210(19) 0.0187(19) 0.0041(16) 0.0024(14) 0.0021(15)
C12 0.0193(19) 0.023(2) 0.023(2) -0.0005(16) 0.0062(15) 0.0000(16)
C13 0.0181(18) 0.023(2) 0.021(2) -0.0012(16) 0.0054(14) 0.0027(16)
C14 0.0197(19) 0.0185(19) 0.0168(19) -0.0029(15) 0.0013(14) -0.0003(15)
C15 0.025(2) 0.033(2) 0.021(2) -0.0004(18) 0.0063(16) 0.0000(18)
C16 0.032(2) 0.051(3) 0.021(2) 0.011(2) 0.0052(17) 0.000(2)
C17 0.027(2) 0.050(3) 0.031(2) 0.004(2) 0.0057(17) -0.006(2)
C18 0.045(3) 0.040(3) 0.022(2) -0.005(2) 0.0124(19) 0.004(2)
C19 0.0163(18) 0.028(2) 0.0202(19) -0.0021(17) -0.0051(14) 0.0036(15)
C20 0.021(2) 0.046(3) 0.031(2) 0.004(2) -0.0020(17) 0.0040(18)
C21 0.040(3) 0.066(4) 0.028(3) -0.017(2) -0.006(2) 0.022(3)
C22 0.042(3) 0.036(3) 0.035(3) 0.013(2) -0.010(2) -0.002(2)
C23 0.024(2) 0.0182(19) 0.024(2) 0.0020(16) 0.0014(15) -0.0002(16)
C24 0.022(2) 0.017(2) 0.038(2) 0.0050(18) 0.0109(17) 0.0014(16)
C25 0.031(2) 0.026(2) 0.038(3) 0.0039(19) 0.0097(19) 0.0033(19)
C26 0.035(3) 0.026(2) 0.055(3) -0.003(2) 0.016(2) 0.008(2)
C27 0.036(3) 0.029(3) 0.063(4) 0.011(2) 0.010(2) 0.016(2)
C28 0.028(3) 0.041(3) 0.061(4) 0.010(3) -0.003(2) 0.007(2)
C29 0.033(2) 0.026(2) 0.039(3) 0.006(2) 0.0002(19) 0.0057(19)
C30 0.0207(19) 0.0153(18) 0.0128(17) -0.0012(14) 0.0054(13) -0.0007(15)
C31 0.0187(18) 0.0136(18) 0.0163(19) -0.0003(14) 0.0040(14) -0.0010(14)
C32 0.0189(19) 0.0165(19) 0.022(2) 0.0018(15) 0.0034(15) 0.0047(15)
C33 0.0192(19) 0.0151(19) 0.026(2) -0.0027(16) 0.0011(15) 0.0009(15)
C34 0.0234(19) 0.0182(19) 0.0184(19) -0.0035(15) 0.0007(14) 0.0047(15)
C35 0.0187(18) 0.0161(18) 0.0178(19) -0.0031(15) 0.0025(14) 0.0009(15)
C36 0.026(2) 0.028(2) 0.023(2) -0.0017(19) -0.0009(17) 0.0041(17)
C37 0.036(3) 0.046(3) 0.021(2) -0.002(2) -0.0018(17) 0.005(2)
C38 0.042(3) 0.065(4) 0.034(3) 0.001(3) -0.012(2) -0.022(3)
C39 0.062(3) 0.050(3) 0.031(3) 0.000(3) -0.008(2) 0.031(3)
C40 0.0177(18) 0.0211(19) 0.023(2) 0.0021(17) 0.0076(15) 0.0053(15)
C41 0.021(2) 0.028(2) 0.030(2) 0.0023(18) 0.0050(15) 0.0046(17)
C42 0.036(2) 0.027(2) 0.030(2) -0.0085(19) 0.0087(18) 0.0039(19)
C43 0.031(2) 0.037(3) 0.024(2) 0.0098(19) 0.0110(17) 0.008(2)
C44 0.0201(19) 0.0219(19) 0.0156(17) -0.0011(14) 0.0062(13) 0.0028(16)
C45 0.0146(18) 0.022(2) 0.0208(19) -0.0054(16) -0.0005(14) 0.0005(15)
C46 0.022(2) 0.035(2) 0.022(2) -0.0020(18) 0.0012(15) 0.0050(18)
C47 0.025(2) 0.049(3) 0.034(3) -0.013(2) 0.0035(18) 0.008(2)
C48 0.025(2) 0.031(3) 0.054(3) -0.018(2) 0.003(2) 0.0096(19)
C49 0.030(2) 0.017(2) 0.052(3) -0.003(2) -0.004(2) 0.0027(18)
C50 0.024(2) 0.020(2) 0.037(2) -0.0061(18) 0.0022(17) -0.0001(17)
C51 0.021(2) 0.0148(18) 0.023(2) -0.0035(15) 0.0041(15) -0.0016(15)
C52 0.0176(18) 0.0162(19) 0.023(2) 0.0029(15) 0.0010(14) -0.0021(15)
C53 0.025(2) 0.0205(19) 0.0167(19) -0.0004(15) 0.0022(14) -0.0014(16)
C54 0.0215(19) 0.0174(19) 0.023(2) -0.0015(15) 0.0036(15) -0.0046(15)
C55 0.0170(19) 0.0171(19) 0.033(2) -0.0081(17) 0.0044(15) -0.0018(15)
C56 0.0193(19) 0.0125(17) 0.021(2) -0.0016(15) 0.0028(14) -0.0027(14)
C57 0.026(2) 0.028(2) 0.025(2) -0.0036(18) 0.0059(16) -0.0025(17)
C58 0.042(3) 0.037(3) 0.026(2) 0.000(2) 0.0081(19) -0.003(2)
C59 0.037(3) 0.049(3) 0.030(3) -0.001(2) 0.0103(19) -0.015(2)
C60 0.050(3) 0.038(3) 0.037(3) -0.008(2) 0.016(2) 0.005(2)
C61 0.021(2) 0.026(2) 0.026(2) -0.0029(17) 0.0002(15) -0.0003(17)
C62 0.034(2) 0.045(3) 0.031(2) -0.008(2) -0.0110(18) 0.010(2)
C63 0.027(2) 0.040(3) 0.046(3) 0.017(2) -0.0053(19) 0.002(2)
C64 0.021(2) 0.039(3) 0.042(3) 0.002(2) -0.0017(18) 0.0035(19)
C65 0.023(2) 0.0187(18) 0.029(2) 0.0001(15) -0.0008(16) -0.0025(17)
C66 0.019(2) 0.019(2) 0.044(3) 0.0059(19) 0.0058(17) 0.0030(16)
C67 0.027(2) 0.026(2) 0.046(3) 0.004(2) 0.0129(19) 0.0041(19)
C68 0.037(3) 0.023(2) 0.063(4) 0.008(2) 0.020(2) 0.009(2)
C69 0.036(3) 0.035(3) 0.074(4) 0.021(3) 0.010(3) 0.017(2)
C70 0.033(3) 0.055(4) 0.065(4) 0.009(3) -0.004(2) 0.012(3)
C71 0.031(3) 0.035(3) 0.047(3) 0.004(2) -0.001(2) 0.005(2)
C72 0.0155(18) 0.0133(17) 0.0196(19) 0.0042(14) 0.0012(13) 0.0036(14)
C73 0.0193(19) 0.0135(18) 0.020(2) -0.0007(15) 0.0057(14) -0.0011(15)
C74 0.0165(18) 0.0188(19) 0.026(2) 0.0005(16) 0.0001(15) 0.0037(15)
C75 0.020(2) 0.019(2) 0.028(2) -0.0012(17) -0.0039(15) -0.0001(16)
C76 0.026(2) 0.0181(19) 0.0190(19) -0.0041(15) 0.0007(15) 0.0039(16)
C77 0.0177(18) 0.0180(19) 0.0172(18) -0.0009(15) -0.0003(14) 0.0015(15)
C78 0.028(2) 0.032(2) 0.024(2) -0.0029(18) -0.0057(16) 0.0026(18)
C79 0.038(3) 0.051(3) 0.029(3) 0.008(2) -0.0084(19) -0.001(2)
C80 0.043(3) 0.067(4) 0.036(3) -0.001(3) -0.010(2) -0.021(3)
C81 0.066(4) 0.060(4) 0.050(4) -0.011(3) -0.028(3) 0.038(3)
C82 0.0176(18) 0.0228(19) 0.024(2) 0.0013(17) 0.0081(15) 0.0030(15)
C83 0.021(2) 0.034(2) 0.034(2) 0.002(2) 0.0101(17) 0.0053(17)
C84 0.037(3) 0.036(3) 0.036(3) -0.016(2) 0.012(2) -0.003(2)
C85 0.037(3) 0.045(3) 0.029(2) 0.014(2) 0.0139(19) 0.014(2)
C86 0.0214(19) 0.0187(19) 0.0221(19) -0.0056(15) 0.0018(14) 0.0004(15)
C87 0.0157(18) 0.0178(19) 0.025(2) -0.0041(16) 0.0012(14) 0.0005(15)
C88 0.021(2) 0.026(2) 0.031(2) 0.0014(18) 0.0066(16) 0.0044(17)
C89 0.029(2) 0.038(3) 0.036(3) -0.007(2) 0.0091(18) 0.006(2)
C90 0.021(2) 0.031(2) 0.052(3) -0.011(2) 0.0047(19) 0.0086(19)
C91 0.023(2) 0.019(2) 0.053(3) -0.003(2) -0.0031(19) 0.0037(17)
C92 0.024(2) 0.023(2) 0.029(2) -0.0022(18) 0.0021(16) -0.0009(17)

loop_
_atom_type_symbol
_atom_type_description
_atom_type_scat_dispersion_real
_atom_type_scat_dispersion_imag
_atom_type_scat_source
C C 0.0181 0.0091 'International Tables Vol C Tables 4.2.6.8 and 6.1.1.4'
N N 0.0311 0.0180 'International Tables Vol C Tables 4.2.6.8 and 6.1.1.4'
O O 0.0492 0.0322 'International Tables Vol C Tables 4.2.6.8 and 6.1.1.4'
Zn Zn -1.5491 0.6778 'International Tables Vol C Tables 4.2.6.8 and 6.1.1.4'
H H 0.0000 0.0000 'International Tables Vol C Tables 4.2.6.8 and 6.1.1.4'

loop_
_geom_angle_atom_site_label_1
_geom_angle_atom_site_label_2
_geom_angle_atom_site_label_3
_geom_angle
_geom_angle_site_symmetry_1
_geom_angle_site_symmetry_3
_geom_angle_publ_flag
C1 Zn1 O2 115.23(15) . . ?
C1 Zn1 N2 132.40(16) . . ?
O2 Zn1 N2 93.01(12) . . ?
C1 Zn1 O1 124.10(15) . . ?
O2 Zn1 O1 85.66(10) . . ?
N2 Zn1 O1 93.88(12) . . ?
C9 O1 Zn2 124.7(2) . . ?
C9 O1 Zn1 125.1(2) . . ?
Zn2 O1 Zn1 88.07(10) . . ?
C23 N1 C24 118.0(3) . . ?
C23 N1 Zn2 121.3(3) . . ?
C24 N1 Zn2 120.4(3) . . ?
C2 C1 Zn1 121.2(3) . . ?
C2 C1 H1A 107.0 . . ?
Zn1 C1 H1A 107.0 . . ?
C2 C1 H1B 107.0 . . ?
Zn1 C1 H1B 107.0 . . ?
H1A C1 H1B 106.8 . . ?
C3 Zn2 N1 139.25(18) . . ?
C3 Zn2 O1 117.96(16) . . ?
N1 Zn2 O1 93.88(12) . . ?
C3 Zn2 O2 113.75(17) . . ?
N1 Zn2 O2 91.93(12) . . ?
O1 Zn2 O2 85.83(11) . . ?
C30 O2 Zn1 125.5(2) . . ?
C30 O2 Zn2 127.1(2) . . ?
Zn1 O2 Zn2 88.68(10) . . ?
C44 N2 C45 120.2(3) . . ?
C44 N2 Zn1 122.1(3) . . ?
C45 N2 Zn1 117.6(3) . . ?
C1 C2 H2A 109.5 . . ?
C1 C2 H2B 109.5 . . ?
H2A C2 H2B 109.5 . . ?
C1 C2 H2C 109.5 . . ?
H2A C2 H2C 109.5 . . ?
H2B C2 H2C 109.5 . . ?
C5 Zn3 O4 123.12(16) . . ?
C5 Zn3 N4 131.13(18) . . ?
O4 Zn3 N4 94.24(12) . . ?
C5 Zn3 O3 116.93(17) . . ?
O4 Zn3 O3 85.81(11) . . ?
N4 Zn3 O3 93.95(12) . . ?
C51 O3 Zn4 124.2(2) . . ?
C51 O3 Zn3 123.8(2) . . ?
Zn4 O3 Zn3 90.57(10) . . ?
C65 N3 C66 118.0(4) . . ?
C65 N3 Zn4 120.7(3) . . ?
C66 N3 Zn4 121.3(3) . . ?
C4 C3 Zn2 113.7(3) . . ?
C4 C3 H3A 108.8 . . ?
Zn2 C3 H3A 108.8 . . ?
C4 C3 H3B 108.8 . . ?
Zn2 C3 H3B 108.8 . . ?
H3A C3 H3B 107.7 . . ?
C7 Zn4 O3 117.01(18) . . ?
C7 Zn4 N3 135.85(19) . . ?
O3 Zn4 N3 94.50(13) . . ?
C7 Zn4 O4 117.46(19) . . ?
O3 Zn4 O4 84.69(10) . . ?
N3 Zn4 O4 94.20(12) . . ?
C72 O4 Zn3 125.6(2) . . ?
C72 O4 Zn4 118.9(2) . . ?
Zn3 O4 Zn4 89.42(11) . . ?
C86 N4 C87 118.1(3) . . ?
C86 N4 Zn3 121.3(3) . . ?
C87 N4 Zn3 120.2(3) . . ?
C3 C4 H4A 109.5 . . ?
C3 C4 H4B 109.5 . . ?
H4A C4 H4B 109.5 . . ?
C3 C4 H4C 109.5 . . ?
H4A C4 H4C 109.5 . . ?
H4B C4 H4C 109.5 . . ?
C6 C5 Zn3 115.3(3) . . ?
C6 C5 H5A 108.5 . . ?
Zn3 C5 H5A 108.5 . . ?
C6 C5 H5B 108.5 . . ?
Zn3 C5 H5B 108.5 . . ?
H5A C5 H5B 107.5 . . ?
C5 C6 H6A 109.5 . . ?
C5 C6 H6B 109.5 . . ?
H6A C6 H6B 109.5 . . ?
C5 C6 H6C 109.5 . . ?
H6A C6 H6C 109.5 . . ?
H6B C6 H6C 109.5 . . ?
C8 C7 Zn4 115.8(4) . . ?
C8 C7 H7A 108.3 . . ?
Zn4 C7 H7A 108.3 . . ?
C8 C7 H7B 108.3 . . ?
Zn4 C7 H7B 108.3 . . ?
H7A C7 H7B 107.4 . . ?
C7 C8 H8A 109.5 . . ?
C7 C8 H8B 109.5 . . ?
H8A C8 H8B 109.5 . . ?
C7 C8 H8C 109.5 . . ?
H8A C8 H8C 109.5 . . ?
H8B C8 H8C 109.5 . . ?
O1 C9 C14 121.1(4) . . ?
O1 C9 C10 120.0(3) . . ?
C14 C9 C10 118.9(4) . . ?
C11 C10 C9 119.5(4) . . ?
C11 C10 C23 113.6(4) . . ?
C9 C10 C23 126.4(4) . . ?
C12 C11 C10 121.9(4) . . ?
C12 C11 H11 119.1 . . ?
C10 C11 H11 119.1 . . ?
C11 C12 C13 116.7(4) . . ?
C11 C12 C15 123.4(4) . . ?
C13 C12 C15 119.9(4) . . ?
C14 C13 C12 124.9(4) . . ?
C14 C13 H13 117.6 . . ?
C12 C13 H13 117.6 . . ?
C13 C14 C9 117.5(4) . . ?
C13 C14 C19 119.6(3) . . ?
C9 C14 C19 122.9(3) . . ?
C12 C15 C18 108.3(4) . . ?
C12 C15 C16 112.3(4) . . ?
C18 C15 C16 108.5(4) . . ?
C12 C15 C17 110.3(4) . . ?
C18 C15 C17 109.2(4) . . ?
C16 C15 C17 108.1(4) . . ?
C15 C16 H16A 109.5 . . ?
C15 C16 H16B 109.5 . . ?
H16A C16 H16B 109.5 . . ?
C15 C16 H16C 109.5 . . ?
H16A C16 H16C 109.5 . . ?
H16B C16 H16C 109.5 . . ?
C15 C17 H17A 109.5 . . ?
C15 C17 H17B 109.5 . . ?
H17A C17 H17B 109.5 . . ?
C15 C17 H17C 109.5 . . ?
H17A C17 H17C 109.5 . . ?
H17B C17 H17C 109.5 . . ?
C15 C18 H18A 109.5 . . ?
C15 C18 H18B 109.5 . . ?
H18A C18 H18B 109.5 . . ?
C15 C18 H18C 109.5 . . ?
H18A C18 H18C 109.5 . . ?
H18B C18 H18C 109.5 . . ?
C22 C19 C21 110.8(4) . . ?
C22 C19 C20 107.5(4) . . ?
C21 C19 C20 105.6(4) . . ?
C22 C19 C14 109.2(3) . . ?
C21 C19 C14 111.4(4) . . ?
C20 C19 C14 112.2(3) . . ?
C19 C20 H20A 109.5 . . ?
C19 C20 H20B 109.5 . . ?
H20A C20 H20B 109.5 . . ?
C19 C20 H20C 109.5 . . ?
H20A C20 H20C 109.5 . . ?
H20B C20 H20C 109.5 . . ?
C19 C21 H21A 109.5 . . ?
C19 C21 H21B 109.5 . . ?
H21A C21 H21B 109.5 . . ?
C19 C21 H21C 109.5 . . ?
H21A C21 H21C 109.5 . . ?
H21B C21 H21C 109.5 . . ?
C19 C22 H22A 109.5 . . ?
C19 C22 H22B 109.5 . . ?
H22A C22 H22B 109.5 . . ?
C19 C22 H22C 109.5 . . ?
H22A C22 H22C 109.5 . . ?
H22B C22 H22C 109.5 . . ?
N1 C23 C10 128.5(4) . . ?
N1 C23 H23 115.8 . . ?
C10 C23 H23 115.8 . . ?
C25 C24 C29 120.6(4) . . ?
C25 C24 N1 117.6(4) . . ?
C29 C24 N1 121.8(4) . . ?
C26 C25 C24 119.5(5) . . ?
C26 C25 H25 120.3 . . ?
C24 C25 H25 120.3 . . ?
C25 C26 C27 120.7(5) . . ?
C25 C26 H26 119.6 . . ?
C27 C26 H26 119.6 . . ?
C28 C27 C26 119.6(5) . . ?
C28 C27 H27 120.2 . . ?
C26 C27 H27 120.2 . . ?
C27 C28 C29 120.5(6) . . ?
C27 C28 H28 119.8 . . ?
C29 C28 H28 119.8 . . ?
C24 C29 C28 119.1(5) . . ?
C24 C29 H29 120.4 . . ?
C28 C29 H29 120.4 . . ?
O2 C30 C31 121.9(3) . . ?
O2 C30 C35 120.7(3) . . ?
C31 C30 C35 117.4(3) . . ?
C32 C31 C30 119.1(3) . . ?
C32 C31 C40 119.4(3) . . ?
C30 C31 C40 121.4(3) . . ?
C31 C32 C33 124.6(4) . . ?
C31 C32 H32 117.7 . . ?
C33 C32 H32 117.7 . . ?
C34 C33 C32 115.6(4) . . ?
C34 C33 C36 124.1(4) . . ?
C32 C33 C36 120.1(3) . . ?
C33 C34 C35 122.6(4) . . ?
C33 C34 H34 118.7 . . ?
C35 C34 H34 118.7 . . ?
C34 C35 C30 120.0(3) . . ?
C34 C35 C44 114.5(3) . . ?
C30 C35 C44 125.0(4) . . ?
C37 C36 C39 108.5(4) . . ?
C37 C36 C38 108.6(4) . . ?
C39 C36 C38 109.7(4) . . ?
C37 C36 C33 112.0(3) . . ?
C39 C36 C33 110.5(4) . . ?
C38 C36 C33 107.6(4) . . ?
C36 C37 H37A 109.5 . . ?
C36 C37 H37B 109.5 . . ?
H37A C37 H37B 109.5 . . ?
C36 C37 H37C 109.5 . . ?
H37A C37 H37C 109.5 . . ?
H37B C37 H37C 109.5 . . ?
C36 C38 H38A 109.5 . . ?
C36 C38 H38B 109.5 . . ?
H38A C38 H38B 109.5 . . ?
C36 C38 H38C 109.5 . . ?
H38A C38 H38C 109.5 . . ?
H38B C38 H38C 109.5 . . ?
C36 C39 H39A 109.5 . . ?
C36 C39 H39B 109.5 . . ?
H39A C39 H39B 109.5 . . ?
C36 C39 H39C 109.5 . . ?
H39A C39 H39C 109.5 . . ?
H39B C39 H39C 109.5 . . ?
C42 C40 C43 110.0(4) . . ?
C42 C40 C31 110.6(3) . . ?
C43 C40 C31 110.8(3) . . ?
C42 C40 C41 107.3(3) . . ?
C43 C40 C41 107.4(3) . . ?
C31 C40 C41 110.7(3) . . ?
C40 C41 H41A 109.5 . . ?
C40 C41 H41B 109.5 . . ?
H41A C41 H41B 109.5 . . ?
C40 C41 H41C 109.5 . . ?
H41A C41 H41C 109.5 . . ?
H41B C41 H41C 109.5 . . ?
C40 C42 H42A 109.5 . . ?
C40 C42 H42B 109.5 . . ?
H42A C42 H42B 109.5 . . ?
C40 C42 H42C 109.5 . . ?
H42A C42 H42C 109.5 . . ?
H42B C42 H42C 109.5 . . ?
C40 C43 H43A 109.5 . . ?
C40 C43 H43B 109.5 . . ?
H43A C43 H43B 109.5 . . ?
C40 C43 H43C 109.5 . . ?
H43A C43 H43C 109.5 . . ?
H43B C43 H43C 109.5 . . ?
N2 C44 C35 128.7(3) . . ?
N2 C44 H44 115.6 . . ?
C35 C44 H44 115.6 . . ?
C50 C45 C46 120.0(4) . . ?
C50 C45 N2 119.0(4) . . ?
C46 C45 N2 121.0(4) . . ?
C47 C46 C45 118.4(4) . . ?
C47 C46 H46 120.8 . . ?
C45 C46 H46 120.8 . . ?
C48 C47 C46 121.5(5) . . ?
C48 C47 H47 119.3 . . ?
C46 C47 H47 119.3 . . ?
C47 C48 C49 119.8(4) . . ?
C47 C48 H48 120.1 . . ?
C49 C48 H48 120.1 . . ?
C48 C49 C50 119.7(5) . . ?
C48 C49 H49 120.1 . . ?
C50 C49 H49 120.1 . . ?
C45 C50 C49 120.5(4) . . ?
C45 C50 H50 119.8 . . ?
C49 C50 H50 119.8 . . ?
O3 C51 C56 120.0(4) . . ?
O3 C51 C52 120.8(4) . . ?
C56 C51 C52 119.2(4) . . ?
C51 C52 C53 120.2(4) . . ?
C51 C52 C65 126.0(4) . . ?
C53 C52 C65 112.9(4) . . ?
C54 C53 C52 121.3(4) . . ?
C54 C53 H53 119.4 . . ?
C52 C53 H53 119.3 . . ?
C53 C54 C55 116.9(4) . . ?
C53 C54 C57 123.0(4) . . ?
C55 C54 C57 119.9(4) . . ?
C56 C55 C54 125.0(4) . . ?
C56 C55 H55 117.5 . . ?
C54 C55 H55 117.5 . . ?
C55 C56 C51 116.7(4) . . ?
C55 C56 C61 120.0(4) . . ?
C51 C56 C61 123.3(4) . . ?
C54 C57 C60 109.2(4) . . ?
C54 C57 C59 109.5(4) . . ?
C60 C57 C59 109.3(4) . . ?
C54 C57 C58 111.8(4) . . ?
C60 C57 C58 108.2(4) . . ?
C59 C57 C58 108.8(4) . . ?
C57 C58 H58A 109.5 . . ?
C57 C58 H58B 109.5 . . ?
H58A C58 H58B 109.5 . . ?
C57 C58 H58C 109.5 . . ?
H58A C58 H58C 109.5 . . ?
H58B C58 H58C 109.5 . . ?
C57 C59 H59A 109.5 . . ?
C57 C59 H59B 109.5 . . ?
H59A C59 H59B 109.5 . . ?
C57 C59 H59C 109.5 . . ?
H59A C59 H59C 109.5 . . ?
H59B C59 H59C 109.5 . . ?
C57 C60 H60A 109.5 . . ?
C57 C60 H60B 109.5 . . ?
H60A C60 H60B 109.5 . . ?
C57 C60 H60C 109.5 . . ?
H60A C60 H60C 109.5 . . ?
H60B C60 H60C 109.5 . . ?
C56 C61 C63 110.5(4) . . ?
C56 C61 C64 112.3(4) . . ?
C63 C61 C64 106.7(4) . . ?
C56 C61 C62 110.5(4) . . ?
C63 C61 C62 110.3(4) . . ?
C64 C61 C62 106.3(4) . . ?
C61 C62 H62A 109.5 . . ?
C61 C62 H62B 109.5 . . ?
H62A C62 H62B 109.5 . . ?
C61 C62 H62C 109.5 . . ?
H62A C62 H62C 109.5 . . ?
H62B C62 H62C 109.5 . . ?
C61 C63 H63A 109.5 . . ?
C61 C63 H63B 109.5 . . ?
H63A C63 H63B 109.5 . . ?
C61 C63 H63C 109.5 . . ?
H63A C63 H63C 109.5 . . ?
H63B C63 H63C 109.5 . . ?
C61 C64 H64A 109.5 . . ?
C61 C64 H64B 109.5 . . ?
H64A C64 H64B 109.5 . . ?
C61 C64 H64C 109.5 . . ?
H64A C64 H64C 109.5 . . ?
H64B C64 H64C 109.5 . . ?
N3 C65 C52 128.8(4) . . ?
N3 C65 H65 115.6 . . ?
C52 C65 H65 115.6 . . ?
C67 C66 C71 119.0(4) . . ?
C67 C66 N3 118.0(4) . . ?
C71 C66 N3 123.0(4) . . ?
C66 C67 C68 120.5(5) . . ?
C66 C67 H67 119.7 . . ?
C68 C67 H67 119.7 . . ?
C69 C68 C67 120.5(5) . . ?
C69 C68 H68 119.7 . . ?
C67 C68 H68 119.7 . . ?
C68 C69 C70 119.8(5) . . ?
C68 C69 H69 120.1 . . ?
C70 C69 H69 120.1 . . ?
C71 C70 C69 119.8(6) . . ?
C71 C70 H70 120.1 . . ?
C69 C70 H70 120.1 . . ?
C70 C71 C66 120.3(5) . . ?
C70 C71 H71 119.8 . . ?
C66 C71 H71 119.8 . . ?
O4 C72 C73 121.5(3) . . ?
O4 C72 C77 121.0(3) . . ?
C73 C72 C77 117.5(4) . . ?
C74 C73 C72 118.8(4) . . ?
C74 C73 C82 119.6(3) . . ?
C72 C73 C82 121.6(4) . . ?
C73 C74 C75 124.6(4) . . ?
C73 C74 H74 117.7 . . ?
C75 C74 H74 117.7 . . ?
C76 C75 C74 115.2(4) . . ?
C76 C75 C78 123.1(4) . . ?
C74 C75 C78 121.5(4) . . ?
C75 C76 C77 123.1(4) . . ?
C75 C76 H76 118.5 . . ?
C77 C76 H76 118.5 . . ?
C76 C77 C72 119.5(3) . . ?
C76 C77 C86 114.4(3) . . ?
C72 C77 C86 125.9(4) . . ?
C81 C78 C80 109.9(5) . . ?
C81 C78 C75 111.4(4) . . ?
C80 C78 C75 108.2(4) . . ?
C81 C78 C79 107.7(5) . . ?
C80 C78 C79 107.9(4) . . ?
C75 C78 C79 111.6(4) . . ?
C78 C79 H79A 109.5 . . ?
C78 C79 H79B 109.5 . . ?
H79A C79 H79B 109.5 . . ?
C78 C79 H79C 109.5 . . ?
H79A C79 H79C 109.5 . . ?
H79B C79 H79C 109.5 . . ?
C78 C80 H80A 109.5 . . ?
C78 C80 H80B 109.5 . . ?
H80A C80 H80B 109.5 . . ?
C78 C80 H80C 109.5 . . ?
H80A C80 H80C 109.5 . . ?
H80B C80 H80C 109.5 . . ?
C78 C81 H81A 109.5 . . ?
C78 C81 H81B 109.5 . . ?
H81A C81 H81B 109.5 . . ?
C78 C81 H81C 109.5 . . ?
H81A C81 H81C 109.5 . . ?
H81B C81 H81C 109.5 . . ?
C85 C82 C84 109.7(4) . . ?
C85 C82 C83 106.8(3) . . ?
C84 C82 C83 107.8(4) . . ?
C85 C82 C73 109.9(3) . . ?
C84 C82 C73 111.1(3) . . ?
C83 C82 C73 111.5(4) . . ?
C82 C83 H83A 109.5 . . ?
C82 C83 H83B 109.5 . . ?
H83A C83 H83B 109.5 . . ?
C82 C83 H83C 109.5 . . ?
H83A C83 H83C 109.5 . . ?
H83B C83 H83C 109.5 . . ?
C82 C84 H84A 109.5 . . ?
C82 C84 H84B 109.5 . . ?
H84A C84 H84B 109.5 . . ?
C82 C84 H84C 109.5 . . ?
H84A C84 H84C 109.5 . . ?
H84B C84 H84C 109.5 . . ?
C82 C85 H85A 109.5 . . ?
C82 C85 H85B 109.5 . . ?
H85A C85 H85B 109.5 . . ?
C82 C85 H85C 109.5 . . ?
H85A C85 H85C 109.5 . . ?
H85B C85 H85C 109.5 . . ?
N4 C86 C77 128.5(4) . . ?
N4 C86 H86 115.8 . . ?
C77 C86 H86 115.8 . . ?
C92 C87 C88 120.5(4) . . ?
C92 C87 N4 118.6(4) . . ?
C88 C87 N4 120.9(4) . . ?
C87 C88 C89 119.1(4) . . ?
C87 C88 H88 120.4 . . ?
C89 C88 H88 120.4 . . ?
C88 C89 C90 120.4(4) . . ?
C88 C89 H89 119.8 . . ?
C90 C89 H89 119.8 . . ?
C91 C90 C89 119.9(4) . . ?
C91 C90 H90 120.0 . . ?
C89 C90 H90 120.0 . . ?
C90 C91 C92 119.7(4) . . ?
C90 C91 H91 120.2 . . ?
C92 C91 H91 120.2 . . ?
C87 C92 C91 120.3(4) . . ?
C87 C92 H92 119.8 . . ?
C91 C92 H92 119.8 . . ?

loop_
_geom_bond_atom_site_label_1
_geom_bond_atom_site_label_2
_geom_bond_distance
_geom_bond_site_symmetry_2
_geom_bond_publ_flag
Zn1 C1 1.975(4) . ?
Zn1 O2 2.013(3) . ?
Zn1 N2 2.017(3) . ?
Zn1 O1 2.195(3) . ?
O1 C9 1.338(5) . ?
O1 Zn2 2.022(3) . ?
N1 C23 1.290(5) . ?
N1 C24 1.438(5) . ?
N1 Zn2 2.014(3) . ?
C1 C2 1.513(6) . ?
C1 H1A 0.9900 . ?
C1 H1B 0.9900 . ?
Zn2 C3 1.984(4) . ?
Zn2 O2 2.180(3) . ?
O2 C30 1.334(5) . ?
N2 C44 1.297(5) . ?
N2 C45 1.422(5) . ?
C2 H2A 0.9800 . ?
C2 H2B 0.9800 . ?
C2 H2C 0.9800 . ?
Zn3 C5 1.972(4) . ?
Zn3 O4 2.006(3) . ?
Zn3 N4 2.013(3) . ?
Zn3 O3 2.171(3) . ?
O3 C51 1.338(5) . ?
O3 Zn4 2.007(3) . ?
N3 C65 1.279(5) . ?
N3 C66 1.438(5) . ?
N3 Zn4 2.028(4) . ?
C3 C4 1.532(7) . ?
C3 H3A 0.9900 . ?
C3 H3B 0.9900 . ?
Zn4 C7 1.967(4) . ?
Zn4 O4 2.212(3) . ?
O4 C72 1.341(5) . ?
N4 C86 1.309(5) . ?
N4 C87 1.433(5) . ?
C4 H4A 0.9800 . ?
C4 H4B 0.9800 . ?
C4 H4C 0.9800 . ?
C5 C6 1.505(6) . ?
C5 H5A 0.9900 . ?
C5 H5B 0.9900 . ?
C6 H6A 0.9800 . ?
C6 H6B 0.9800 . ?
C6 H6C 0.9800 . ?
C7 C8 1.479(9) . ?
C7 H7A 0.9900 . ?
C7 H7B 0.9900 . ?
C8 H8A 0.9800 . ?
C8 H8B 0.9800 . ?
C8 H8C 0.9800 . ?
C9 C14 1.417(5) . ?
C9 C10 1.429(6) . ?
C10 C11 1.420(5) . ?
C10 C23 1.432(6) . ?
C11 C12 1.373(6) . ?
C11 H11 0.9500 . ?
C12 C13 1.405(6) . ?
C12 C15 1.526(5) . ?
C13 C14 1.391(5) . ?
C13 H13 0.9500 . ?
C14 C19 1.544(5) . ?
C15 C18 1.532(6) . ?
C15 C16 1.535(6) . ?
C15 C17 1.543(6) . ?
C16 H16A 0.9800 . ?
C16 H16B 0.9800 . ?
C16 H16C 0.9800 . ?
C17 H17A 0.9800 . ?
C17 H17B 0.9800 . ?
C17 H17C 0.9800 . ?
C18 H18A 0.9800 . ?
C18 H18B 0.9800 . ?
C18 H18C 0.9800 . ?
C19 C22 1.523(6) . ?
C19 C21 1.523(6) . ?
C19 C20 1.543(5) . ?
C20 H20A 0.9800 . ?
C20 H20B 0.9800 . ?
C20 H20C 0.9800 . ?
C21 H21A 0.9800 . ?
C21 H21B 0.9800 . ?
C21 H21C 0.9800 . ?
C22 H22A 0.9800 . ?
C22 H22B 0.9800 . ?
C22 H22C 0.9800 . ?
C23 H23 0.9500 . ?
C24 C25 1.391(7) . ?
C24 C29 1.392(7) . ?
C25 C26 1.387(7) . ?
C25 H25 0.9500 . ?
C26 C27 1.388(8) . ?
C26 H26 0.9500 . ?
C27 C28 1.385(9) . ?
C27 H27 0.9500 . ?
C28 C29 1.401(7) . ?
C28 H28 0.9500 . ?
C29 H29 0.9500 . ?
C30 C31 1.419(5) . ?
C30 C35 1.431(5) . ?
C31 C32 1.383(6) . ?
C31 C40 1.545(5) . ?
C32 C33 1.412(6) . ?
C32 H32 0.9500 . ?
C33 C34 1.380(6) . ?
C33 C36 1.541(6) . ?
C34 C35 1.414(5) . ?
C34 H34 0.9500 . ?
C35 C44 1.437(5) . ?
C36 C37 1.511(6) . ?
C36 C39 1.529(6) . ?
C36 C38 1.535(6) . ?
C37 H37A 0.9800 . ?
C37 H37B 0.9800 . ?
C37 H37C 0.9800 . ?
C38 H38A 0.9800 . ?
C38 H38B 0.9800 . ?
C38 H38C 0.9800 . ?
C39 H39A 0.9800 . ?
C39 H39B 0.9800 . ?
C39 H39C 0.9800 . ?
C40 C42 1.532(6) . ?
C40 C43 1.537(6) . ?
C40 C41 1.546(5) . ?
C41 H41A 0.9800 . ?
C41 H41B 0.9800 . ?
C41 H41C 0.9800 . ?
C42 H42A 0.9800 . ?
C42 H42B 0.9800 . ?
C42 H42C 0.9800 . ?
C43 H43A 0.9800 . ?
C43 H43B 0.9800 . ?
C43 H43C 0.9800 . ?
C44 H44 0.9500 . ?
C45 C50 1.383(6) . ?
C45 C46 1.398(6) . ?
C46 C47 1.391(6) . ?
C46 H46 0.9500 . ?
C47 C48 1.375(8) . ?
C47 H47 0.9500 . ?
C48 C49 1.380(7) . ?
C48 H48 0.9500 . ?
C49 C50 1.389(6) . ?
C49 H49 0.9500 . ?
C50 H50 0.9500 . ?
C51 C56 1.417(6) . ?
C51 C52 1.421(6) . ?
C52 C53 1.427(5) . ?
C52 C65 1.447(6) . ?
C53 C54 1.364(6) . ?
C53 H53 0.9500 . ?
C54 C55 1.414(6) . ?
C54 C57 1.523(5) . ?
C55 C56 1.401(6) . ?
C55 H55 0.9500 . ?
C56 C61 1.530(6) . ?
C57 C60 1.532(7) . ?
C57 C59 1.534(6) . ?
C57 C58 1.540(7) . ?
C58 H58A 0.9800 . ?
C58 H58B 0.9800 . ?
C58 H58C 0.9800 . ?
C59 H59A 0.9800 . ?
C59 H59B 0.9800 . ?
C59 H59C 0.9800 . ?
C60 H60A 0.9800 . ?
C60 H60B 0.9800 . ?
C60 H60C 0.9800 . ?
C61 C63 1.531(6) . ?
C61 C64 1.536(6) . ?
C61 C62 1.538(6) . ?
C62 H62A 0.9800 . ?
C62 H62B 0.9800 . ?
C62 H62C 0.9800 . ?
C63 H63A 0.9800 . ?
C63 H63B 0.9800 . ?
C63 H63C 0.9800 . ?
C64 H64A 0.9800 . ?
C64 H64B 0.9800 . ?
C64 H64C 0.9800 . ?
C65 H65 0.9500 . ?
C66 C67 1.386(7) . ?
C66 C71 1.400(7) . ?
C67 C68 1.392(7) . ?
C67 H67 0.9500 . ?
C68 C69 1.375(9) . ?
C68 H68 0.9500 . ?
C69 C70 1.395(9) . ?
C69 H69 0.9500 . ?
C70 C71 1.394(7) . ?
C70 H70 0.9500 . ?
C71 H71 0.9500 . ?
C72 C73 1.408(5) . ?
C72 C77 1.426(5) . ?
C73 C74 1.397(6) . ?
C73 C82 1.539(5) . ?
C74 C75 1.402(6) . ?
C74 H74 0.9500 . ?
C75 C76 1.375(6) . ?
C75 C78 1.531(5) . ?
C76 C77 1.419(5) . ?
C76 H76 0.9500 . ?
C77 C86 1.434(6) . ?
C78 C81 1.519(7) . ?
C78 C80 1.531(7) . ?
C78 C79 1.533(7) . ?
C79 H79A 0.9800 . ?
C79 H79B 0.9800 . ?
C79 H79C 0.9800 . ?
C80 H80A 0.9800 . ?
C80 H80B 0.9800 . ?
C80 H80C 0.9800 . ?
C81 H81A 0.9800 . ?
C81 H81B 0.9800 . ?
C81 H81C 0.9800 . ?
C82 C85 1.535(6) . ?
C82 C84 1.536(6) . ?
C82 C83 1.537(5) . ?
C83 H83A 0.9800 . ?
C83 H83B 0.9800 . ?
C83 H83C 0.9800 . ?
C84 H84A 0.9800 . ?
C84 H84B 0.9800 . ?
C84 H84C 0.9800 . ?
C85 H85A 0.9800 . ?
C85 H85B 0.9800 . ?
C85 H85C 0.9800 . ?
C86 H86 0.9500 . ?
C87 C92 1.378(6) . ?
C87 C88 1.383(6) . ?
C88 C89 1.387(6) . ?
C88 H88 0.9500 . ?
C89 C90 1.395(7) . ?
C89 H89 0.9500 . ?
C90 C91 1.374(7) . ?
C90 H90 0.9500 . ?
C91 C92 1.389(6) . ?
C91 H91 0.9500 . ?
C92 H92 0.9500 . ?
